data_7115351
loop_
_publ_author_name
'Shinaj K. Rajagopal'
'Abbey M. Philip'
'Kalaivanan Nagarajan'
'Mahesh Hariharan'

_publ_section_title
;
 Progressive acylation of pyrene engineers solid state packing and colour
 via C-H...H-C, C-H...O and pi-pi interactions
;
_journal_name_full Chem.Commun.
_journal_page_first 8644
_journal_paper_doi 10.1039/C4cc01897D
_journal_volume 50
_journal_year 2014
_chemical_formula_moiety 'C20 H14 O2'
_chemical_formula_sum 'C20 H14 O2'
_chemical_formula_weight 286.31
_chemical_name_systematic
;
 ?
;
_space_group_IT_number 62
_symmetry_cell_setting orthorhombic
_symmetry_space_group_name_Hall '-P 2ac 2n'
_symmetry_space_group_name_H-M 'P n m a'
_atom_sites_solution_hydrogens geom
_atom_sites_solution_primary direct
_atom_sites_solution_secondary difmap
_audit_creation_method SHELXL-97
_cell_angle_alpha 90.00
_cell_angle_beta 90.00
_cell_angle_gamma 90.00
_cell_formula_units_Z 4
_cell_length_a 7.3519(3)
_cell_length_b 16.6654(9)
_cell_length_c 11.3344(5)
_cell_measurement_reflns_used 1775
_cell_measurement_temperature 296(2)
_cell_measurement_theta_max 26.90
_cell_measurement_theta_min 2.44
_cell_volume 1388.72(11)
_computing_cell_refinement 'Bruker SAINT'
_computing_data_collection 'Bruker APEX2'
_computing_data_reduction 'Bruker SAINT'
_computing_molecular_graphics 'Bruker SHELXTL'
_computing_publication_material 'Bruker SHELXTL'
_computing_structure_refinement 'SHELXL-97 (Sheldrick, 2008)'
_computing_structure_solution 'SHELXS-97 (Sheldrick, 2008)'
_diffrn_ambient_temperature 296(2)
_diffrn_measured_fraction_theta_full 0.998
_diffrn_measured_fraction_theta_max 0.998
_diffrn_measurement_device_type 'Bruker APEX-II CCD'
_diffrn_measurement_method '\f and \w scans'
_diffrn_radiation_monochromator graphite
_diffrn_radiation_source 'fine-focus sealed tube'
_diffrn_radiation_type MoK\a
_diffrn_radiation_wavelength 0.71073
_diffrn_reflns_av_R_equivalents 0.0217
_diffrn_reflns_av_sigmaI/netI 0.0208
_diffrn_reflns_limit_h_max 6
_diffrn_reflns_limit_h_min -8
_diffrn_reflns_limit_k_max 19
_diffrn_reflns_limit_k_min -17
_diffrn_reflns_limit_l_max 13
_diffrn_reflns_limit_l_min -10
_diffrn_reflns_number 5744
_diffrn_reflns_theta_full 25.00
_diffrn_reflns_theta_max 25.00
_diffrn_reflns_theta_min 3.30
_diffrn_standards_number 0
_exptl_absorpt_coefficient_mu 0.087
_exptl_absorpt_correction_T_max 0.9913
_exptl_absorpt_correction_T_min 0.9827
_exptl_absorpt_correction_type multi-scan
_exptl_absorpt_process_details SADABS
_exptl_crystal_colour yellow
_exptl_crystal_density_diffrn 1.369
_exptl_crystal_density_meas 1.367
_exptl_crystal_density_method 'not measured'
_exptl_crystal_description block
_exptl_crystal_F_000 600
_exptl_crystal_size_max 0.20
_exptl_crystal_size_mid 0.15
_exptl_crystal_size_min 0.10
_refine_diff_density_max 0.236
_refine_diff_density_min -0.165
_refine_diff_density_rms 0.037
_refine_ls_extinction_method none
_refine_ls_goodness_of_fit_ref 1.036
_refine_ls_hydrogen_treatment constr
_refine_ls_matrix_type full
_refine_ls_number_parameters 106
_refine_ls_number_reflns 1269
_refine_ls_number_restraints 0
_refine_ls_restrained_S_all 1.036
_refine_ls_R_factor_all 0.0601
_refine_ls_R_factor_gt 0.0427
_refine_ls_shift/su_max 0.000
_refine_ls_shift/su_mean 0.000
_refine_ls_structure_factor_coef Fsqd
_refine_ls_weighting_details 'calc w=1/[\s^2^(Fo^2^)+(0.0597P)^2^+0.4997P] where P=(Fo^2^+2Fc^2^)/3'
_refine_ls_weighting_scheme calc
_refine_ls_wR_factor_gt 0.1126
_refine_ls_wR_factor_ref 0.1277
_reflns_number_gt 926
_reflns_number_total 1269
_reflns_threshold_expression >2\s(I)
_cod_data_source_file c4cc01897d2.cif
_cod_data_source_block orthopb
_cod_original_sg_symbol_H-M 'Pnma '
_cod_database_code 7115351

loop_
_symmetry_equiv_pos_as_xyz
'x, y, z'
'-x+1/2, -y, z+1/2'
'x+1/2, -y+1/2, -z+1/2'
'-x, y+1/2, -z'
'-x, -y, -z'
'x-1/2, y, -z-1/2'
'-x-1/2, y-1/2, z-1/2'
'x, -y-1/2, z'

loop_
_atom_site_label
_atom_site_type_symbol
_atom_site_fract_x
_atom_site_fract_y
_atom_site_fract_z
_atom_site_U_iso_or_equiv
_atom_site_adp_type
_atom_site_occupancy
_atom_site_symmetry_multiplicity
_atom_site_calc_flag
_atom_site_refinement_flags
C1 C 0.1119(3) 0.10257(12) 0.93578(17) 0.0562(6) Uani 1 1 d .
H1A H 0.0858 0.0517 0.9717 0.084 Uiso 1 1 calc R
H1B H 0.0510 0.1444 0.9786 0.084 Uiso 1 1 calc R
H1C H 0.2407 0.1119 0.9372 0.084 Uiso 1 1 calc R
C2 C 0.0464(3) 0.10214(11) 0.81030(16) 0.0456(5) Uani 1 1 d .
C3 C 0.0732(2) 0.17665(10) 0.73823(15) 0.0394(4) Uani 1 1 d .
C4 C 0.0652(3) 0.2500 0.7960(2) 0.0393(6) Uani 1 2 d S
H4 H 0.0540 0.2500 0.8778 0.047 Uiso 1 2 calc SR
C5 C 0.1004(2) 0.17537(10) 0.61470(15) 0.0382(4) Uani 1 1 d .
C6 C 0.1188(3) 0.10235(11) 0.54783(16) 0.0473(5) Uani 1 1 d .
H6 H 0.1110 0.0533 0.5866 0.057 Uiso 1 1 calc R
C7 C 0.1471(3) 0.10337(12) 0.43037(16) 0.0505(5) Uani 1 1 d .
H7 H 0.1562 0.0550 0.3900 0.061 Uiso 1 1 calc R
C8 C 0.1635(2) 0.17669(12) 0.36644(16) 0.0465(5) Uani 1 1 d .
C9 C 0.1489(3) 0.2500 0.4289(2) 0.0405(6) Uani 1 2 d S
C10 C 0.1176(3) 0.2500 0.5536(2) 0.0369(6) Uani 1 2 d S
C11 C 0.1930(3) 0.17816(14) 0.24444(18) 0.0595(6) Uani 1 1 d .
H11 H 0.2033 0.1302 0.2030 0.071 Uiso 1 1 calc R
C12 C 0.2068(4) 0.2500 0.1854(3) 0.0645(9) Uani 1 2 d S
H12 H 0.2258 0.2500 0.1042 0.077 Uiso 1 2 calc SR
O1 O -0.0303(2) 0.04354(8) 0.77058(13) 0.0706(5) Uani 1 1 d .

loop_
_atom_site_aniso_label
_atom_site_aniso_U_11
_atom_site_aniso_U_22
_atom_site_aniso_U_33
_atom_site_aniso_U_23
_atom_site_aniso_U_13
_atom_site_aniso_U_12
C1 0.0676(14) 0.0502(12) 0.0509(11) 0.0106(9) 0.0009(10) -0.0022(10)
C2 0.0507(11) 0.0398(10) 0.0463(10) -0.0015(8) 0.0055(9) -0.0021(8)
C3 0.0385(9) 0.0397(10) 0.0401(10) -0.0006(7) -0.0006(7) -0.0025(7)
C4 0.0417(14) 0.0406(14) 0.0354(13) 0.000 -0.0011(11) 0.000
C5 0.0344(9) 0.0404(10) 0.0399(10) -0.0022(8) -0.0036(7) -0.0018(7)
C6 0.0532(12) 0.0415(10) 0.0471(11) -0.0036(8) -0.0018(9) -0.0015(8)
C7 0.0563(12) 0.0482(11) 0.0469(11) -0.0109(9) -0.0039(9) 0.0030(9)
C8 0.0429(10) 0.0574(12) 0.0394(10) -0.0063(9) -0.0040(8) 0.0010(9)
C9 0.0328(13) 0.0510(15) 0.0378(13) 0.000 -0.0046(10) 0.000
C10 0.0298(12) 0.0438(14) 0.0370(13) 0.000 -0.0042(10) 0.000
C11 0.0625(13) 0.0738(14) 0.0421(11) -0.0106(10) -0.0020(9) 0.0040(11)
C12 0.072(2) 0.084(2) 0.0375(15) 0.000 0.0011(14) 0.000
O1 0.1042(13) 0.0481(8) 0.0596(9) -0.0037(7) 0.0063(8) -0.0274(8)

loop_
_atom_type_symbol
_atom_type_description
_atom_type_scat_dispersion_real
_atom_type_scat_dispersion_imag
_atom_type_scat_source
C C 0.0033 0.0016 'International Tables Vol C Tables 4.2.6.8 and 6.1.1.4'
H H 0.0000 0.0000 'International Tables Vol C Tables 4.2.6.8 and 6.1.1.4'
O O 0.0106 0.0060 'International Tables Vol C Tables 4.2.6.8 and 6.1.1.4'

loop_
_geom_angle_atom_site_label_1
_geom_angle_atom_site_label_2
_geom_angle_atom_site_label_3
_geom_angle
_geom_angle_site_symmetry_1
_geom_angle_site_symmetry_3
C2 C1 H1A 109.5 . .
C2 C1 H1B 109.5 . .
H1A C1 H1B 109.5 . .
C2 C1 H1C 109.5 . .
H1A C1 H1C 109.5 . .
H1B C1 H1C 109.5 . .
O1 C2 C3 121.66(17) . .
O1 C2 C1 120.26(17) . .
C3 C2 C1 118.04(16) . .
C4 C3 C5 119.10(16) . .
C4 C3 C2 117.82(16) . .
C5 C3 C2 123.05(15) . .
C3 C4 C3 123.4(2) . 8_565
C3 C4 H4 118.3 . .
C3 C4 H4 118.3 8_565 .
C3 C5 C10 118.63(16) . .
C3 C5 C6 123.17(16) . .
C10 C5 C6 118.16(16) . .
C7 C6 C5 121.59(17) . .
C7 C6 H6 119.2 . .
C5 C6 H6 119.2 . .
C6 C7 C8 121.73(17) . .
C6 C7 H7 119.1 . .
C8 C7 H7 119.1 . .
C11 C8 C9 119.36(19) . .
C11 C8 C7 122.02(18) . .
C9 C8 C7 118.62(17) . .
C8 C9 C8 119.3(2) . 8_565
C8 C9 C10 120.36(12) . .
C8 C9 C10 120.36(12) 8_565 .
C5 C10 C5 121.0(2) . 8_565
C5 C10 C9 119.51(11) . .
C5 C10 C9 119.51(11) 8_565 .
C12 C11 C8 120.5(2) . .
C12 C11 H11 119.7 . .
C8 C11 H11 119.7 . .
C11 C12 C11 121.0(3) . 8_565
C11 C12 H12 119.5 . .
C11 C12 H12 119.5 8_565 .

loop_
_geom_bond_atom_site_label_1
_geom_bond_atom_site_label_2
_geom_bond_distance
_geom_bond_site_symmetry_2
C1 C2 1.501(3) .
C1 H1A 0.9600 .
C1 H1B 0.9600 .
C1 H1C 0.9600 .
C2 O1 1.214(2) .
C2 C3 1.499(2) .
C3 C4 1.388(2) .
C3 C5 1.415(2) .
C4 C3 1.388(2) 8_565
C4 H4 0.9300 .
C5 C10 1.429(2) .
C5 C6 1.440(2) .
C6 C7 1.348(3) .
C6 H6 0.9300 .
C7 C8 1.426(3) .
C7 H7 0.9300 .
C8 C11 1.400(3) .
C8 C9 1.416(2) .
C9 C8 1.416(2) 8_565
C9 C10 1.432(3) .
C10 C5 1.429(2) 8_565
C11 C12 1.376(2) .
C11 H11 0.9300 .
C12 C11 1.376(2) 8_565
C12 H12 0.9300 .

loop_
_geom_torsion_atom_site_label_1
_geom_torsion_atom_site_label_2
_geom_torsion_atom_site_label_3
_geom_torsion_atom_site_label_4
_geom_torsion
_geom_torsion_site_symmetry_1
_geom_torsion_site_symmetry_4
O1 C2 C3 C4 145.3(2) . .
C1 C2 C3 C4 -32.7(3) . .
O1 C2 C3 C5 -32.8(3) . .
C1 C2 C3 C5 149.25(18) . .
C5 C3 C4 C3 3.5(4) . 8_565
C2 C3 C4 C3 -174.65(16) . 8_565
C4 C3 C5 C10 -0.5(3) . .
C2 C3 C5 C10 177.60(17) . .
C4 C3 C5 C6 177.08(18) . .
C2 C3 C5 C6 -4.9(3) . .
C3 C5 C6 C7 -179.12(17) . .
C10 C5 C6 C7 -1.6(3) . .
C5 C6 C7 C8 1.1(3) . .
C6 C7 C8 C11 179.95(19) . .
C6 C7 C8 C9 -0.2(3) . .
C11 C8 C9 C8 0.4(3) . 8_565
C7 C8 C9 C8 -179.52(14) . 8_565
C11 C8 C9 C10 179.6(2) . .
C7 C8 C9 C10 -0.3(3) . .
C3 C5 C10 C5 -2.4(3) . 8_565
C6 C5 C10 C5 179.89(14) . 8_565
C3 C5 C10 C9 178.75(19) . .
C6 C5 C10 C9 1.1(3) . .
C8 C9 C10 C5 -0.2(3) . .
C8 C9 C10 C5 179.03(18) 8_565 .
C8 C9 C10 C5 -179.03(18) . 8_565
C8 C9 C10 C5 0.2(3) 8_565 8_565
C9 C8 C11 C12 -0.3(3) . .
C7 C8 C11 C12 179.5(2) . .
C8 C11 C12 C11 0.3(5) . 8_565
